data_7032029
loop_
_publ_author_name
'Bansal, Deepak'
'Kumar, Gulshan'
'Hundal, Geeta'
'Gupta, Rajeev'

_publ_section_title
;
 Mononuclear complexes of amide-based ligands containing appended
 functional groups: role of secondary coordination spheres on catalysis.
;
_journal_issue 39
_journal_name_full 'Dalton transactions (Cambridge, England : 2003)'
_journal_page_first 14865
_journal_page_last 14875
_journal_paper_doi 10.1039/c4dt02079k
_journal_volume 43
_journal_year 2014
_chemical_formula_moiety 'C27 H18 Cd2 N13 O14 S4'
_chemical_formula_sum 'C27 H18 Cd2 N13 O14 S4'
_chemical_formula_weight 1101.64
_chemical_name_systematic
;
 ?
;
_space_group_crystal_system triclinic
_space_group_IT_number 2
_space_group_name_Hall '-P 1'
_space_group_name_H-M_alt 'P -1'
_symmetry_space_group_name_Hall '-P 1'
_symmetry_space_group_name_H-M 'P -1'
_atom_sites_solution_hydrogens mixed
_audit_creation_method SHELXL-2013
_cell_angle_alpha 114.861(4)
_cell_angle_beta 98.299(2)
_cell_angle_gamma 95.304(5)
_cell_formula_units_Z 1
_cell_length_a 8.983(3)
_cell_length_b 9.998(5)
_cell_length_c 11.870(4)
_cell_measurement_reflns_used 3618
_cell_measurement_temperature 296(2)
_cell_measurement_theta_max 21.81
_cell_measurement_theta_min 2.70
_cell_volume 943.1(7)
_computing_cell_refinement 'Bruker SAINT'
_computing_data_collection 'Bruker APEX2'
_computing_data_reduction 'Bruker SAINT'
_computing_molecular_graphics 'Bruker SHELXTL'
_computing_publication_material 'Bruker SHELXTL'
_computing_structure_refinement 'SHELXL-97 (Sheldrick, 2008)'
_computing_structure_solution 'SIR-92 (Altomare et. al.,1993)'
_diffrn_ambient_temperature 296(2)
_diffrn_measured_fraction_theta_full 0.991
_diffrn_measured_fraction_theta_max 0.969
_diffrn_measurement_device_type 'Bruker APEX-II CCD'
_diffrn_measurement_method '\f and \w scans'
_diffrn_radiation_type MoK\a
_diffrn_radiation_wavelength 0.71073
_diffrn_reflns_av_R_equivalents 0.0520
_diffrn_reflns_av_unetI/netI 0.0591
_diffrn_reflns_Laue_measured_fraction_full 0.991
_diffrn_reflns_Laue_measured_fraction_max 0.969
_diffrn_reflns_limit_h_max 11
_diffrn_reflns_limit_h_min -11
_diffrn_reflns_limit_k_max 13
_diffrn_reflns_limit_k_min -13
_diffrn_reflns_limit_l_max 15
_diffrn_reflns_limit_l_min -15
_diffrn_reflns_number 16506
_diffrn_reflns_point_group_measured_fraction_full 0.991
_diffrn_reflns_point_group_measured_fraction_max 0.969
_diffrn_reflns_theta_full 25.242
_diffrn_reflns_theta_max 28.256
_diffrn_reflns_theta_min 2.278
_exptl_absorpt_coefficient_mu 1.433
_exptl_absorpt_correction_T_max 0.745
_exptl_absorpt_correction_T_min 0.610
_exptl_absorpt_correction_type multi-scan
_exptl_absorpt_process_details
;
SADABS-2008/1 - Bruker AXS area detector scaling and absorption correction

;
_exptl_crystal_colour 'pale yellow'
_exptl_crystal_density_diffrn 1.940
_exptl_crystal_description plates
_exptl_crystal_F_000 543
_exptl_crystal_size_max 0.240
_exptl_crystal_size_mid 0.190
_exptl_crystal_size_min 0.120
_refine_diff_density_max 3.296
_refine_diff_density_min -0.751
_refine_diff_density_rms 0.213
_refine_ls_extinction_method none
_refine_ls_goodness_of_fit_ref 1.028
_refine_ls_hydrogen_treatment constr
_refine_ls_matrix_type full
_refine_ls_number_parameters 305
_refine_ls_number_reflns 4530
_refine_ls_number_restraints 15
_refine_ls_restrained_S_all 1.029
_refine_ls_R_factor_all 0.0897
_refine_ls_R_factor_gt 0.0668
_refine_ls_shift/su_max 0.000
_refine_ls_shift/su_mean 0.000
_refine_ls_structure_factor_coef Fsqd
_refine_ls_weighting_details 'w=1/[\s^2^(Fo^2^)+(0.1164P)^2^+2.7106P] where P=(Fo^2^+2Fc^2^)/3'
_refine_ls_weighting_scheme calc
_refine_ls_wR_factor_gt 0.1800
_refine_ls_wR_factor_ref 0.2019
_reflns_Friedel_coverage 0.000
_reflns_number_gt 3388
_reflns_number_total 4530
_reflns_threshold_expression 'I > 2\s(I)'
_cod_data_source_file c4dt02079k2.cif
_cod_data_source_block shelx
_cod_depositor_comments 'Adding full bibliography for 7032028--7032032.cif.'
_cod_database_code 7032029
_shelx_space_group_comment
;
The symmetry employed for this shelxl refinement is uniquely defined
by the following loop, which should always be used as a source of
symmetry information in preference to the above space-group names.
They are only intended as comments.
;
_shelx_estimated_absorpt_t_min 0.725
_shelx_estimated_absorpt_t_max 0.847
_shelxl_version_number 2013-4

loop_
_space_group_symop_operation_xyz
'x, y, z'
'-x, -y, -z'

loop_
_atom_site_label
_atom_site_type_symbol
_atom_site_fract_x
_atom_site_fract_y
_atom_site_fract_z
_atom_site_U_iso_or_equiv
_atom_site_adp_type
_atom_site_occupancy
_atom_site_site_symmetry_order
_atom_site_calc_flag
_atom_site_refinement_flags_posn
_atom_site_refinement_flags_adp
_atom_site_refinement_flags_occupancy
_atom_site_disorder_assembly
_atom_site_disorder_group
C1 C 0.2620(10) 0.4450(9) 0.0541(8) 0.054(2) Uani 1 1 d . . . . .
H1 H 0.3339 0.4008 0.0079 0.064 Uiso 1 1 calc R U . . .
C2 C 0.1489(9) 0.3685(9) 0.0739(8) 0.0500(18) Uani 1 1 d . . . . .
H2 H 0.1339 0.2654 0.0457 0.060 Uiso 1 1 calc R U . . .
C3 C 0.1450(8) 0.6394(8) 0.1686(7) 0.0401(15) Uani 1 1 d . . . . .
C4 C 0.0001(8) 0.8101(8) 0.2725(7) 0.0404(15) Uani 1 1 d . . . . .
C5 C -0.0174(8) 0.9717(8) 0.3309(7) 0.0390(15) Uani 1 1 d . . . . .
C6 C -0.1452(8) 1.0158(9) 0.3821(8) 0.0472(18) Uani 1 1 d . . . . .
H6 H -0.2216 0.9450 0.3801 0.057 Uiso 1 1 calc R U . . .
C7 C -0.1569(9) 1.1652(9) 0.4354(9) 0.055(2) Uani 1 1 d . . . . .
H7 H -0.2425 1.1958 0.4680 0.066 Uiso 1 1 calc R U . . .
C8 C -0.0426(10) 1.2677(9) 0.4401(8) 0.0504(18) Uani 1 1 d . . . . .
H8 H -0.0472 1.3694 0.4785 0.060 Uiso 1 1 calc R U . . .
C9 C 0.0842(7) 1.2163(8) 0.3850(7) 0.0365(14) Uani 1 1 d . . . . .
C10 C 0.2089(8) 1.3252(7) 0.3805(7) 0.0371(14) Uani 1 1 d . . . . .
C11 C 0.4256(8) 1.3603(7) 0.3104(6) 0.0366(14) Uani 1 1 d . . . . .
C12 C 0.6386(10) 1.4281(10) 0.2485(9) 0.062(2) Uani 1 1 d . . . . .
H12 H 0.7229 1.4116 0.2103 0.074 Uiso 1 1 calc R U . . .
C13 C 0.5992(10) 1.5631(9) 0.3072(9) 0.054(2) Uani 1 1 d . . . . .
H13 H 0.6518 1.6515 0.3138 0.065 Uiso 1 1 calc R U . . .
C14 C 0.5000 1.0000 0.5000 0.068(4) Uani 1 2 d S U P . .
N1 N 0.2621(7) 0.5975(6) 0.1092(6) 0.0451(14) Uani 1 1 d D . . . .
H1A H 0.3384 0.6605 0.1023 0.054 Uiso 1 1 d D U . . .
N2 N 0.1286(6) 0.7842(6) 0.2233(6) 0.0371(12) Uani 1 1 d . . . . .
N3 N 0.0939(6) 1.0733(6) 0.3343(5) 0.0323(11) Uani 1 1 d . . . . .
N4 N 0.3172(6) 1.2614(6) 0.3182(5) 0.0362(12) Uani 1 1 d . . . . .
N5 N 0.5392(8) 1.3170(7) 0.2518(7) 0.0524(16) Uani 1 1 d D . . . .
H5A H 0.5600 1.2245 0.2243 0.063 Uiso 1 1 d D U . . .
N6 N 0.5654(8) 0.8981(6) 0.1201(8) 0.068(2) Uani 1 1 d D . . . .
N7 N 0.1556(11) 0.8882(11) -0.0270(10) 0.062(5) Uani 0.5 1 d D . P . .
O1 O -0.0981(7) 0.7154(6) 0.2718(6) 0.0565(14) Uani 1 1 d . . . . .
O2 O 0.2045(7) 1.4586(5) 0.4314(6) 0.0522(14) Uani 1 1 d . . . . .
O3 O 0.5195(8) 1.0161(7) 0.1836(8) 0.085(2) Uani 1 1 d D . . . .
O4 O 0.6782(10) 0.9030(10) 0.0723(10) 0.110(3) Uani 1 1 d D . . . .
O5 O 0.5304(18) 0.7838(14) 0.1345(18) 0.081(4) Uani 0.5631 1 d D . P A 1
O5' O 0.477(2) 0.7756(15) 0.070(2) 0.081(4) Uani 0.4369 1 d D . P A 2
O6 O 0.2601(13) 0.8326(15) 0.0067(12) 0.069(3) Uani 0.5 1 d D . P B .
O7 O 0.1177(16) 0.9917(12) 0.0592(9) 0.072(4) Uani 0.5 1 d D . P B .
O8 O 0.087(2) 0.8279(17) -0.1400(10) 0.090(5) Uani 0.5 1 d D . P . .
O9 O 0.4570(15) 0.8977(14) 0.3672(14) 0.035(3) Uani 0.326 1 d . . P B 1
O9' O 0.433(3) 1.080(3) 0.474(3) 0.035(3) Uani 0.174 1 d . . P B 2
S1 S 0.0325(2) 0.4840(2) 0.1586(2) 0.0475(5) Uani 1 1 d . . . . .
S2 S 0.4386(2) 1.5522(2) 0.36907(19) 0.0458(4) Uani 1 1 d . . . . .
Cd1 Cd 0.29356(5) 0.99487(5) 0.24290(5) 0.0387(2) Uani 1 1 d . . . . .

loop_
_atom_site_aniso_label
_atom_site_aniso_U_11
_atom_site_aniso_U_22
_atom_site_aniso_U_33
_atom_site_aniso_U_23
_atom_site_aniso_U_13
_atom_site_aniso_U_12
C1 0.058(5) 0.039(4) 0.058(5) 0.011(4) 0.016(4) 0.021(4)
C2 0.044(4) 0.033(4) 0.071(5) 0.021(4) 0.010(4) 0.009(3)
C3 0.041(4) 0.035(4) 0.048(4) 0.022(3) 0.006(3) 0.011(3)
C4 0.043(4) 0.032(3) 0.048(4) 0.017(3) 0.016(3) 0.009(3)
C5 0.037(4) 0.034(4) 0.048(4) 0.018(3) 0.014(3) 0.011(3)
C6 0.035(4) 0.045(4) 0.068(5) 0.026(4) 0.025(3) 0.007(3)
C7 0.044(4) 0.051(5) 0.079(6) 0.027(4) 0.038(4) 0.019(4)
C8 0.055(5) 0.035(4) 0.060(5) 0.013(3) 0.024(4) 0.021(3)
C9 0.030(3) 0.036(4) 0.049(4) 0.020(3) 0.017(3) 0.014(3)
C10 0.036(3) 0.028(3) 0.048(4) 0.015(3) 0.013(3) 0.007(3)
C11 0.033(3) 0.033(3) 0.041(3) 0.014(3) 0.008(3) 0.004(3)
C12 0.047(5) 0.060(5) 0.074(6) 0.023(5) 0.028(4) -0.005(4)
C13 0.053(5) 0.041(4) 0.072(5) 0.029(4) 0.016(4) 0.000(4)
C14 0.026(5) 0.097(11) 0.111(11) 0.075(10) 0.021(6) 0.001(6)
N1 0.037(3) 0.030(3) 0.068(4) 0.018(3) 0.018(3) 0.011(3)
N2 0.034(3) 0.029(3) 0.051(3) 0.017(3) 0.015(2) 0.010(2)
N3 0.032(3) 0.029(3) 0.038(3) 0.015(2) 0.010(2) 0.008(2)
N4 0.032(3) 0.029(3) 0.047(3) 0.014(2) 0.014(2) 0.008(2)
N5 0.049(4) 0.035(3) 0.073(4) 0.017(3) 0.028(3) 0.012(3)
N6 0.061(5) 0.045(4) 0.118(7) 0.040(4) 0.057(5) 0.023(4)
N7 0.031(6) 0.050(8) 0.152(16) 0.078(10) 0.041(8) 0.022(6)
O1 0.049(3) 0.039(3) 0.083(4) 0.023(3) 0.030(3) 0.000(2)
O2 0.058(3) 0.027(3) 0.073(4) 0.016(3) 0.030(3) 0.019(2)
O3 0.067(4) 0.051(4) 0.140(7) 0.030(4) 0.061(5) 0.027(3)
O4 0.105(7) 0.089(6) 0.165(9) 0.057(6) 0.098(7) 0.043(5)
O5 0.064(10) 0.068(6) 0.134(16) 0.060(9) 0.035(8) 0.009(6)
O5' 0.064(10) 0.068(6) 0.134(16) 0.060(9) 0.035(8) 0.009(6)
O6 0.069(8) 0.085(9) 0.070(8) 0.046(7) 0.022(6) 0.019(7)
O7 0.098(10) 0.068(8) 0.043(6) 0.031(6) 0.004(6) -0.033(8)
O8 0.123(13) 0.087(11) 0.035(6) 0.021(7) -0.026(7) -0.007(9)
O9 0.027(6) 0.020(5) 0.054(7) 0.016(5) -0.001(5) 0.009(5)
O9' 0.027(6) 0.020(5) 0.054(7) 0.016(5) -0.001(5) 0.009(5)
S1 0.0475(10) 0.0308(9) 0.0660(12) 0.0222(9) 0.0139(9) 0.0062(8)
S2 0.0498(11) 0.0299(9) 0.0570(11) 0.0184(8) 0.0130(8) 0.0043(8)
Cd1 0.0341(3) 0.0299(3) 0.0528(3) 0.0154(2) 0.0164(2) 0.0102(2)

loop_
_atom_type_symbol
_atom_type_description
_atom_type_scat_dispersion_real
_atom_type_scat_dispersion_imag
_atom_type_scat_source
C C 0.0033 0.0016 'International Tables Vol C Tables 4.2.6.8 and 6.1.1.4'
H H 0.0000 0.0000 'International Tables Vol C Tables 4.2.6.8 and 6.1.1.4'
N N 0.0061 0.0033 'International Tables Vol C Tables 4.2.6.8 and 6.1.1.4'
O O 0.0106 0.0060 'International Tables Vol C Tables 4.2.6.8 and 6.1.1.4'
S S 0.1246 0.1234 'International Tables Vol C Tables 4.2.6.8 and 6.1.1.4'
Cd Cd -0.8075 1.2024 'International Tables Vol C Tables 4.2.6.8 and 6.1.1.4'

loop_
_geom_angle_atom_site_label_1
_geom_angle_atom_site_label_2
_geom_angle_atom_site_label_3
_geom_angle
_geom_angle_site_symmetry_1
_geom_angle_site_symmetry_3
C2 C1 N1 113.0(7) . .
C2 C1 H1 123.5 . .
N1 C1 H1 123.5 . .
C1 C2 S1 111.6(6) . .
C1 C2 H2 124.2 . .
S1 C2 H2 124.2 . .
N2 C3 N1 121.0(6) . .
N2 C3 S1 129.4(6) . .
N1 C3 S1 109.6(5) . .
O1 C4 N2 126.4(7) . .
O1 C4 C5 119.5(7) . .
N2 C4 C5 114.1(6) . .
N3 C5 C6 120.7(6) . .
N3 C5 C4 118.3(6) . .
C6 C5 C4 121.0(6) . .
C7 C6 C5 119.3(7) . .
C7 C6 H6 120.3 . .
C5 C6 H6 120.3 . .
C8 C7 C6 119.6(7) . .
C8 C7 H7 120.2 . .
C6 C7 H7 120.2 . .
C7 C8 C9 118.6(7) . .
C7 C8 H8 120.7 . .
C9 C8 H8 120.7 . .
N3 C9 C8 121.1(6) . .
N3 C9 C10 118.5(6) . .
C8 C9 C10 120.5(6) . .
O2 C10 N4 126.2(6) . .
O2 C10 C9 119.2(6) . .
N4 C10 C9 114.7(6) . .
N5 C11 N4 122.2(6) . .
N5 C11 S2 109.8(5) . .
N4 C11 S2 128.0(5) . .
C13 C12 N5 111.8(8) . .
C13 C12 H12 124.1 . .
N5 C12 H12 124.1 . .
C12 C13 S2 111.5(6) . .
C12 C13 H13 124.2 . .
S2 C13 H13 124.2 . .
O9' C14 O9' 179.999(14) 2_676 .
O9 C14 O9 180.0 . 2_676
C3 N1 C1 114.7(6) . .
C3 N1 H1A 126.0 . .
C1 N1 H1A 119.3 . .
C3 N2 C4 115.0(6) . .
C3 N2 Cd1 128.0(5) . .
C4 N2 Cd1 117.0(4) . .
C9 N3 C5 120.6(6) . .
C9 N3 Cd1 120.1(4) . .
C5 N3 Cd1 119.2(4) . .
C10 N4 C11 114.1(6) . .
C10 N4 Cd1 115.9(4) . .
C11 N4 Cd1 130.0(4) . .
C11 N5 C12 116.2(7) . .
C11 N5 H5A 123.5 . .
C12 N5 H5A 119.8 . .
O4 N6 O5 116.6(10) . .
O4 N6 O5' 115.7(14) . .
O4 N6 O3 120.0(7) . .
O5 N6 O3 120.0(11) . .
O5' N6 O3 120.5(13) . .
O7 N7 O6 115.3(13) . .
O7 N7 O8 124.9(12) . .
O6 N7 O8 119.4(13) . .
N6 O3 Cd1 117.6(5) . .
N7 O6 Cd1 96.6(9) . .
N7 O7 Cd1 99.2(9) . .
C14 O9 Cd1 112.9(6) . .
C14 O9' Cd1 119.5(16) . .
C3 S1 C2 91.1(4) . .
C13 S2 C11 90.7(4) . .
N3 Cd1 O3 157.1(2) . .
N3 Cd1 N2 71.25(19) . .
O3 Cd1 N2 131.6(2) . .
N3 Cd1 N4 70.73(19) . .
O3 Cd1 N4 86.5(2) . .
N2 Cd1 N4 141.91(19) . .
N3 Cd1 O9 110.4(4) . .
O3 Cd1 O9 77.8(4) . .
N2 Cd1 O9 77.6(3) . .
N4 Cd1 O9 118.3(3) . .
N3 Cd1 O7 80.1(3) . .
O3 Cd1 O7 100.0(4) . .
N2 Cd1 O7 88.5(3) . .
N4 Cd1 O7 82.8(3) . .
O9 Cd1 O7 158.2(4) . .
N3 Cd1 O6 122.0(3) . .
O3 Cd1 O6 70.7(3) . .
N2 Cd1 O6 80.6(3) . .
N4 Cd1 O6 118.5(3) . .
O9 Cd1 O6 111.4(4) . .
O7 Cd1 O6 48.9(3) . .
N3 Cd1 O9' 83.4(6) . .
O3 Cd1 O9' 90.6(6) . .
N2 Cd1 O9' 97.4(6) . .
N4 Cd1 O9' 80.5(5) . .
O7 Cd1 O9' 159.6(6) . .
O6 Cd1 O9' 151.3(6) . .

loop_
_geom_bond_atom_site_label_1
_geom_bond_atom_site_label_2
_geom_bond_distance
_geom_bond_site_symmetry_2
C1 C2 1.322(12) .
C1 N1 1.383(9) .
C1 H1 0.9300 .
C2 S1 1.729(8) .
C2 H2 0.9300 .
C3 N2 1.347(9) .
C3 N1 1.351(10) .
C3 S1 1.724(7) .
C4 O1 1.229(8) .
C4 N2 1.365(9) .
C4 C5 1.501(9) .
C5 N3 1.342(9) .
C5 C6 1.397(10) .
C6 C7 1.378(11) .
C6 H6 0.9300 .
C7 C8 1.359(12) .
C7 H7 0.9300 .
C8 C9 1.426(10) .
C8 H8 0.9300 .
C9 N3 1.314(8) .
C9 C10 1.511(9) .
C10 O2 1.219(8) .
C10 N4 1.351(9) .
C11 N5 1.321(9) .
C11 N4 1.364(8) .
C11 S2 1.730(7) .
C12 C13 1.343(13) .
C12 N5 1.377(10) .
C12 H12 0.9300 .
C13 S2 1.725(9) .
C13 H13 0.9300 .
C14 O9' 1.16(2) 2_676
C14 O9' 1.16(2) .
C14 O9 1.441(14) .
C14 O9 1.441(14) 2_676
N1 H1A 0.9239 .
N2 Cd1 2.366(6) .
N3 Cd1 2.262(5) .
N4 Cd1 2.405(5) .
N5 H5A 0.8902 .
N6 O4 1.237(12) .
N6 O5 1.244(5) .
N6 O5' 1.247(5) .
N6 O3 1.250(11) .
N7 O7 1.228(5) .
N7 O6 1.235(5) .
N7 O8 1.248(5) .
O3 Cd1 2.262(7) .
O6 Cd1 2.535(13) .
O7 Cd1 2.488(12) .
O9 Cd1 2.474(12) .
O9' Cd1 2.59(3) .

loop_
_geom_torsion_atom_site_label_1
_geom_torsion_atom_site_label_2
_geom_torsion_atom_site_label_3
_geom_torsion_atom_site_label_4
_geom_torsion
_geom_torsion_site_symmetry_1
N1 C1 C2 S1 2.0(10) .
O1 C4 C5 N3 177.7(7) .
N2 C4 C5 N3 -2.8(10) .
O1 C4 C5 C6 -1.4(11) .
N2 C4 C5 C6 178.2(7) .
N3 C5 C6 C7 0.6(12) .
C4 C5 C6 C7 179.7(7) .
C5 C6 C7 C8 -1.5(14) .
C6 C7 C8 C9 2.3(14) .
C7 C8 C9 N3 -2.3(12) .
C7 C8 C9 C10 176.1(8) .
N3 C9 C10 O2 -177.2(7) .
C8 C9 C10 O2 4.4(11) .
N3 C9 C10 N4 2.8(10) .
C8 C9 C10 N4 -175.7(7) .
N5 C12 C13 S2 0.9(11) .
N2 C3 N1 C1 -178.1(7) .
S1 C3 N1 C1 1.3(8) .
C2 C1 N1 C3 -2.2(11) .
N1 C3 N2 C4 175.8(6) .
S1 C3 N2 C4 -3.4(10) .
N1 C3 N2 Cd1 -4.1(10) .
S1 C3 N2 Cd1 176.7(4) .
O1 C4 N2 C3 0.5(11) .
C5 C4 N2 C3 -179.0(6) .
O1 C4 N2 Cd1 -179.6(6) .
C5 C4 N2 Cd1 0.9(8) .
C8 C9 N3 C5 1.4(10) .
C10 C9 N3 C5 -177.0(6) .
C8 C9 N3 Cd1 178.3(5) .
C10 C9 N3 Cd1 -0.1(8) .
C6 C5 N3 C9 -0.6(11) .
C4 C5 N3 C9 -179.7(6) .
C6 C5 N3 Cd1 -177.5(6) .
C4 C5 N3 Cd1 3.4(8) .
O2 C10 N4 C11 -2.6(11) .
C9 C10 N4 C11 177.5(6) .
O2 C10 N4 Cd1 176.1(6) .
C9 C10 N4 Cd1 -3.9(8) .
N5 C11 N4 C10 -179.4(7) .
S2 C11 N4 C10 -0.3(9) .
N5 C11 N4 Cd1 2.1(10) .
S2 C11 N4 Cd1 -178.8(3) .
N4 C11 N5 C12 178.6(7) .
S2 C11 N5 C12 -0.7(10) .
C13 C12 N5 C11 -0.1(12) .
O4 N6 O3 Cd1 171.2(9) .
O5 N6 O3 Cd1 -30.1(15) .
O5' N6 O3 Cd1 14.2(17) .
O7 N7 O6 Cd1 1.8(12) .
O8 N7 O6 Cd1 -170.8(12) .
O6 N7 O7 Cd1 -1.8(13) .
O8 N7 O7 Cd1 170.3(13) .
O9' C14 O9 Cd1 178.0(14) 2_676
O9' C14 O9 Cd1 -2.0(14) .
O9 C14 O9' Cd1 2.0(14) .
O9 C14 O9' Cd1 -178.0(14) 2_676
N2 C3 S1 C2 179.1(7) .
N1 C3 S1 C2 -0.1(6) .
C1 C2 S1 C3 -1.1(7) .
C12 C13 S2 C11 -1.1(8) .
N5 C11 S2 C13 1.0(6) .
N4 C11 S2 C13 -178.2(7) .
